data_1564194
loop_
_publ_author_name
'Pordel, Shabnam'
'Schrage, Briana R.'
'Ziegler, Christopher J.'
'White, Jessica K.'

_publ_section_title
;
 Impact of steric bulk on photoinduced ligand exchange reactions in Mn(I)
 photoCORMs
;
_journal_name_full 'Inorganica Chimica Acta'
_journal_page_first 119845
_journal_paper_doi 10.1016/j.ica.2020.119845
_journal_volume 511
_journal_year 2020
_chemical_formula_sum 'C21 H17 F3 Mn N3 O6 S'
_chemical_formula_weight 551.38
_space_group_crystal_system monoclinic
_space_group_IT_number 4
_space_group_name_Hall 'P 2yb'
_space_group_name_H-M_alt 'P 1 21 1'
_atom_sites_solution_hydrogens geom
_audit_creation_method SHELXL-2016/6
_cell_angle_alpha 90
_cell_angle_beta 94.620(6)
_cell_angle_gamma 90
_cell_formula_units_Z 4
_cell_length_a 12.186(3)
_cell_length_b 11.931(3)
_cell_length_c 15.609(3)
_cell_measurement_reflns_used 3496
_cell_measurement_temperature 100(2)
_cell_measurement_theta_max 28.01
_cell_measurement_theta_min 2.15
_cell_volume 2262.0(9)
_computing_cell_refinement 'Bruker SAINT'
_computing_data_collection 'Bruker APEX2'
_computing_data_reduction 'Bruker SAINT'
_computing_molecular_graphics 'Bruker SHELXTL'
_computing_publication_material 'Bruker SHELXTL'
_computing_structure_refinement 'SHELXL-2016/6 (Sheldrick, 2016)'
_computing_structure_solution 'SHELXT 2014/5 (Sheldrick, 2014)'
_diffrn_ambient_temperature 100(2)
_diffrn_measured_fraction_theta_full 1.000
_diffrn_measured_fraction_theta_max 0.944
_diffrn_measurement_device_type 'Bruker APEX-II CCD'
_diffrn_measurement_method '\f and \w scans'
_diffrn_radiation_type MoK\a
_diffrn_radiation_wavelength 0.71073
_diffrn_reflns_av_R_equivalents 0.2372
_diffrn_reflns_av_unetI/netI 0.2503
_diffrn_reflns_Laue_measured_fraction_full 1.000
_diffrn_reflns_Laue_measured_fraction_max 0.944
_diffrn_reflns_limit_h_max 16
_diffrn_reflns_limit_h_min -16
_diffrn_reflns_limit_k_max 15
_diffrn_reflns_limit_k_min -15
_diffrn_reflns_limit_l_max 20
_diffrn_reflns_limit_l_min -19
_diffrn_reflns_number 52272
_diffrn_reflns_point_group_measured_fraction_full 1.000
_diffrn_reflns_point_group_measured_fraction_max 0.940
_diffrn_reflns_theta_full 25.242
_diffrn_reflns_theta_max 28.632
_diffrn_reflns_theta_min 1.309
_exptl_absorpt_coefficient_mu 0.745
_exptl_absorpt_correction_T_max 0.7453
_exptl_absorpt_correction_T_min 0.5043
_exptl_absorpt_correction_type multi-scan
_exptl_absorpt_process_details SADABS
_exptl_crystal_colour yellow
_exptl_crystal_density_diffrn 1.619
_exptl_crystal_density_method 'not measured'
_exptl_crystal_description block
_exptl_crystal_F_000 1120
_exptl_crystal_size_max 0.270
_exptl_crystal_size_mid 0.233
_exptl_crystal_size_min 0.125
_refine_diff_density_max 3.230
_refine_diff_density_min -0.904
_refine_diff_density_rms 0.255
_refine_ls_abs_structure_details
; 
 Flack x determined using 1790 quotients [(I+)-(I-)]/[(I+)+(I-)] 
 (Parsons, Flack and Wagner, Acta Cryst. B69 (2013) 249-259). 
;
_refine_ls_abs_structure_Flack 0.45(3)
_refine_ls_extinction_coef 0.029(5)
_refine_ls_extinction_expression Fc^*^=kFc[1+0.001xFc^2^\l^3^/sin(2\q)]^-1/4^
_refine_ls_extinction_method 'SHELXL-2016/6 (Sheldrick 2016)'
_refine_ls_goodness_of_fit_ref 1.036
_refine_ls_hydrogen_treatment constr
_refine_ls_matrix_type full
_refine_ls_number_parameters 637
_refine_ls_number_reflns 11373
_refine_ls_number_restraints 97
_refine_ls_restrained_S_all 1.032
_refine_ls_R_factor_all 0.2234
_refine_ls_R_factor_gt 0.1364
_refine_ls_shift/su_max 0.000
_refine_ls_shift/su_mean 0.000
_refine_ls_structure_factor_coef Fsqd
_refine_ls_weighting_details 'w=1/[\s^2^(Fo^2^)+(0.1865P)^2^+26.0170P] where P=(Fo^2^+2Fc^2^)/3'
_refine_ls_weighting_scheme calc
_refine_ls_wR_factor_gt 0.3382
_refine_ls_wR_factor_ref 0.3836
_reflns_Friedel_coverage 0.905
_reflns_Friedel_fraction_full 1.000
_reflns_Friedel_fraction_max 0.936
_reflns_number_gt 6123
_reflns_number_total 11373
_reflns_threshold_expression 'I > 2\s(I)'
_cod_data_source_file 4-4-Me2bpy-py.cif
_cod_data_source_block 4-4-Me2bpy-py
_cod_depositor_comments
;
The following automatic conversions were performed:

data item '_exptl_crystal_density_meas' value 'not measured' was
changed to '?' -- the value is perceived as not measured.

Automatic conversion script
Id: cif_fix_values 8369 2020-08-20 11:38:08Z andrius 
;
_cod_original_cell_volume 2261.8(8)
_cod_original_sg_symbol_H-M 'P 21'
_cod_database_code 1564194
_shelx_shelxl_version_number 2016/6
_shelx_space_group_comment
; 
The symmetry employed for this shelxl refinement is uniquely defined 
by the following loop, which should always be used as a source of 
symmetry information in preference to the above space-group names. 
They are only intended as comments. 
;

loop_
_space_group_symop_operation_xyz
'x, y, z'
'-x, y+1/2, -z'

loop_
_atom_site_label
_atom_site_type_symbol
_atom_site_fract_x
_atom_site_fract_y
_atom_site_fract_z
_atom_site_U_iso_or_equiv
_atom_site_adp_type
_atom_site_occupancy
_atom_site_site_symmetry_order
_atom_site_calc_flag
_atom_site_refinement_flags_posn
_atom_site_refinement_flags_adp
_atom_site_refinement_flags_occupancy
_atom_site_disorder_assembly
_atom_site_disorder_group
C1 C 0.4806(18) 0.6235(19) 0.1427(14) 0.024(5) Uani 1 1 d . . . . .
C2 C 0.5075(15) 0.5061(17) 0.0120(13) 0.018(4) Uani 1 1 d . . . . .
C3 C 0.4747(15) 0.4089(16) 0.1519(14) 0.016(4) Uani 1 1 d . . . . .
C4 C 0.3091(17) 0.7326(17) 0.0079(13) 0.018(4) Uani 1 1 d . U . . .
H4 H 0.370794 0.768835 0.036896 0.022 Uiso 1 1 calc R U . . .
C5 C 0.2291(16) 0.7973(17) -0.0369(13) 0.017(4) Uani 1 1 d . . . . .
H5 H 0.238911 0.876035 -0.040719 0.021 Uiso 1 1 calc R U . . .
C6 C 0.1362(18) 0.7489(19) -0.0757(14) 0.023(5) Uani 1 1 d . . . . .
C7 C 0.047(2) 0.818(2) -0.1186(17) 0.033(6) Uani 1 1 d . . . . .
H7A H 0.053385 0.895539 -0.097223 0.050 Uiso 1 1 calc R U . . .
H7B H -0.024763 0.787670 -0.106151 0.050 Uiso 1 1 calc R U . . .
H7C H 0.052794 0.817907 -0.180871 0.050 Uiso 1 1 calc R U . . .
C8 C 0.1308(17) 0.6351(17) -0.0719(14) 0.019(4) Uani 1 1 d . . . . .
H8 H 0.068091 0.597996 -0.098566 0.023 Uiso 1 1 calc R U . . .
C9 C 0.2125(15) 0.5734(16) -0.0312(12) 0.014(4) Uani 1 1 d . U . . .
C10 C 0.2143(15) 0.4512(18) -0.0270(12) 0.018(4) Uani 1 1 d . . . . .
C11 C 0.1286(19) 0.383(2) -0.0678(16) 0.030(5) Uani 1 1 d . . . . .
H11 H 0.066207 0.415986 -0.098306 0.035 Uiso 1 1 calc R U . . .
C12 C 0.1386(16) 0.2670(19) -0.0616(15) 0.022(5) Uani 1 1 d . . . . .
C13 C 0.0495(18) 0.1917(18) -0.1047(15) 0.024(5) Uani 1 1 d . . . . .
H13A H 0.049603 0.198438 -0.167276 0.036 Uiso 1 1 calc R U . . .
H13B H -0.022464 0.214367 -0.086844 0.036 Uiso 1 1 calc R U . . .
H13C H 0.064189 0.113659 -0.087721 0.036 Uiso 1 1 calc R U . . .
C14 C 0.2295(19) 0.2214(18) -0.0147(16) 0.027(5) Uani 1 1 d . . . . .
H14 H 0.235674 0.142360 -0.009153 0.032 Uiso 1 1 calc R U . . .
C15 C 0.3106(18) 0.2886(18) 0.0237(14) 0.023(5) Uani 1 1 d . U . . .
H15 H 0.373428 0.254419 0.052809 0.028 Uiso 1 1 calc R U . . .
C16 C 0.2443(18) 0.6266(16) 0.1989(13) 0.019(4) Uani 1 1 d . . . . .
H16 H 0.276682 0.691249 0.175925 0.022 Uiso 1 1 calc R U . . .
C17 C 0.1652(18) 0.6434(18) 0.2535(12) 0.021(4) Uani 1 1 d . . . . .
H17 H 0.142260 0.716439 0.268542 0.026 Uiso 1 1 calc R U . . .
C18 C 0.1188(16) 0.5461(16) 0.2866(13) 0.017(4) Uani 1 1 d . U . . .
H18 H 0.061411 0.552677 0.324029 0.021 Uiso 1 1 calc R U . . .
C19 C 0.1554(17) 0.443(2) 0.2656(14) 0.025(4) Uani 1 1 d . U . . .
H19 H 0.126889 0.376625 0.289420 0.030 Uiso 1 1 calc R U . . .
C20 C 0.2355(16) 0.4379(16) 0.2082(13) 0.018(4) Uani 1 1 d . . . . .
H20 H 0.259240 0.365575 0.192251 0.022 Uiso 1 1 calc R U . . .
C21 C 0.0478(17) 0.4048(18) 0.4660(16) 0.026(5) Uani 1 1 d . . . . .
C22 C 0.0728(17) 0.3405(17) 0.6168(13) 0.019(4) Uani 1 1 d . U . . .
C23 C 0.021(2) 0.5416(19) 0.5864(16) 0.033(6) Uani 1 1 d . . . . .
C24 C 0.1903(17) 0.6842(18) 0.4903(13) 0.022(4) Uani 1 1 d . U . . .
H24 H 0.127156 0.710680 0.515906 0.027 Uiso 1 1 calc R U . . .
C25 C 0.2526(19) 0.7612(18) 0.4518(16) 0.028(5) Uani 1 1 d . . . . .
H25 H 0.231267 0.837853 0.450984 0.034 Uiso 1 1 calc R U . . .
C26 C 0.3457(17) 0.7297(16) 0.4142(14) 0.019(4) Uani 1 1 d . . . . .
C27 C 0.4166(17) 0.8098(18) 0.3713(15) 0.024(5) Uani 1 1 d . . . . .
H27A H 0.373157 0.846979 0.323966 0.035 Uiso 1 1 calc R U . . .
H27B H 0.477948 0.769229 0.348748 0.035 Uiso 1 1 calc R U . . .
H27C H 0.445416 0.866044 0.412997 0.035 Uiso 1 1 calc R U . . .
C28 C 0.3715(18) 0.6175(16) 0.4181(12) 0.019(4) Uani 1 1 d . . . . .
H28 H 0.435778 0.591742 0.393651 0.022 Uiso 1 1 calc R U . . .
C29 C 0.3045(16) 0.5400(17) 0.4577(13) 0.019(4) Uani 1 1 d . U . . .
C30 C 0.3224(15) 0.4200(15) 0.4603(12) 0.012(4) Uani 1 1 d . U . . .
C31 C 0.4057(17) 0.3663(17) 0.4213(14) 0.020(4) Uani 1 1 d . . . . .
H31 H 0.455427 0.408656 0.390395 0.024 Uiso 1 1 calc R U . . .
C32 C 0.4170(16) 0.2499(17) 0.4270(13) 0.017(4) Uani 1 1 d . U . . .
C33 C 0.5027(19) 0.1916(19) 0.3783(17) 0.031(5) Uani 1 1 d . . . . .
H33A H 0.508345 0.112946 0.396196 0.046 Uiso 1 1 calc R U . . .
H33B H 0.574050 0.228507 0.390531 0.046 Uiso 1 1 calc R U . . .
H33C H 0.481203 0.195469 0.316469 0.046 Uiso 1 1 calc R U . . .
C34 C 0.3498(18) 0.1940(16) 0.4774(13) 0.021(4) Uani 1 1 d . . . . .
H34 H 0.359080 0.115622 0.486196 0.026 Uiso 1 1 calc R U . . .
C35 C 0.2676(17) 0.2504(16) 0.5163(13) 0.019(4) Uani 1 1 d . . . . .
H35 H 0.216990 0.207750 0.546199 0.023 Uiso 1 1 calc R U . . .
C36 C 0.3056(19) 0.4251(17) 0.7034(13) 0.023(5) Uani 1 1 d . . . . .
H36 H 0.302932 0.349776 0.683658 0.028 Uiso 1 1 calc R U . . .
C37 C 0.3819(17) 0.451(2) 0.7695(14) 0.028(5) Uani 1 1 d . . . . .
H37 H 0.432829 0.396987 0.792924 0.034 Uiso 1 1 calc R U . . .
C38 C 0.3823(18) 0.5628(19) 0.8018(15) 0.025(5) Uani 1 1 d . U . . .
H38 H 0.433344 0.584809 0.847929 0.030 Uiso 1 1 calc R U . . .
C39 C 0.3068(17) 0.6384(17) 0.7648(14) 0.021(4) Uani 1 1 d . . . . .
H39 H 0.304761 0.713184 0.785430 0.025 Uiso 1 1 calc R U . . .
C40 C 0.2326(18) 0.6030(16) 0.6957(14) 0.020(4) Uani 1 1 d . . . . .
H40 H 0.179797 0.654059 0.670091 0.024 Uiso 1 1 calc R U . . .
C41 C 0.7697(18) 0.5348(19) 0.2592(14) 0.027(5) Uani 1 1 d . U . . .
C42 C 0.7684(19) 0.5796(19) 0.7723(14) 0.026(5) Uani 1 1 d . . . . .
F1 F 0.7136(10) 0.5061(12) 0.1868(9) 0.034(3) Uani 1 1 d . . . . .
F2 F 0.7612(11) 0.6503(10) 0.2607(10) 0.035(3) Uani 1 1 d . . . . .
F3 F 0.8756(10) 0.5112(14) 0.2530(9) 0.037(3) Uani 1 1 d . . . . .
F4 F 0.8421(11) 0.6651(11) 0.7675(10) 0.038(3) Uani 1 1 d . . . . .
F5 F 0.7329(11) 0.5537(12) 0.6940(9) 0.036(3) Uani 1 1 d . . . . .
F6 F 0.6827(12) 0.6241(12) 0.8100(10) 0.039(4) Uani 1 1 d . . . . .
Mn1 Mn 0.4028(2) 0.5153(2) 0.08634(19) 0.0164(7) Uani 1 1 d . . . . .
Mn2 Mn 0.1303(2) 0.4523(2) 0.5570(2) 0.0195(7) Uani 1 1 d . . . . .
N1 N 0.3041(13) 0.4034(14) 0.0214(10) 0.015(3) Uani 1 1 d . U . . .
N2 N 0.3021(13) 0.6222(13) 0.0116(10) 0.012(3) Uani 1 1 d . U . . .
N3 N 0.2819(13) 0.5244(14) 0.1737(10) 0.018(3) Uani 1 1 d . . . . .
N4 N 0.2112(15) 0.5736(15) 0.4949(12) 0.023(4) Uani 1 1 d . . . . .
N5 N 0.2559(14) 0.3630(14) 0.5138(11) 0.018(3) Uani 1 1 d . U . . .
N6 N 0.2366(13) 0.4957(16) 0.6657(13) 0.028(5) Uani 1 1 d . . . . .
O1 O 0.5338(13) 0.6925(13) 0.1802(12) 0.032(4) Uani 1 1 d . . . . .
O2 O 0.5793(12) 0.5010(13) -0.0328(9) 0.026(3) Uani 1 1 d . . . . .
O3 O 0.5181(13) 0.3386(13) 0.1906(12) 0.033(4) Uani 1 1 d . . . . .
O4 O -0.0090(12) 0.3634(13) 0.4077(11) 0.029(4) Uani 1 1 d . . . . .
O5 O -0.0551(13) 0.5997(14) 0.6010(11) 0.032(4) Uani 1 1 d . . . . .
O6 O 0.0334(12) 0.2652(14) 0.6520(11) 0.031(4) Uani 1 1 d . . . . .
O7 O 0.6050(11) 0.5138(15) 0.3471(10) 0.029(3) Uani 1 1 d . . . . .
O8 O 0.7279(13) 0.3548(13) 0.3340(10) 0.028(3) Uani 1 1 d . U . . .
O9 O 0.7861(13) 0.5140(14) 0.4227(10) 0.030(3) Uani 1 1 d . . . . .
O10 O 0.9192(14) 0.4280(15) 0.7795(12) 0.042(5) Uani 1 1 d . . . . .
O11 O 0.8634(12) 0.5074(14) 0.9150(9) 0.030(4) Uani 1 1 d . . . . .
O12 O 0.7372(15) 0.3863(13) 0.8297(11) 0.035(4) Uani 1 1 d . . . . .
S1 S 0.7160(4) 0.4726(4) 0.3514(4) 0.0252(12) Uani 1 1 d . . . . .
S2 S 0.8298(4) 0.4627(5) 0.8309(4) 0.0261(12) Uani 1 1 d . . . . .

loop_
_atom_site_aniso_label
_atom_site_aniso_U_11
_atom_site_aniso_U_22
_atom_site_aniso_U_33
_atom_site_aniso_U_23
_atom_site_aniso_U_13
_atom_site_aniso_U_12
C1 0.024(11) 0.025(11) 0.024(12) 0.017(10) 0.014(9) 0.006(9)
C2 0.015(8) 0.011(8) 0.027(10) 0.005(8) 0.001(8) 0.000(8)
C3 0.010(9) 0.009(9) 0.029(11) -0.005(8) 0.006(8) 0.000(7)
C4 0.018(4) 0.018(4) 0.018(4) 0.0002(14) 0.0015(15) 0.0002(14)
C5 0.021(10) 0.014(9) 0.017(10) 0.004(8) 0.004(8) 0.001(8)
C6 0.025(11) 0.023(11) 0.021(11) -0.004(9) 0.008(9) 0.012(9)
C7 0.039(14) 0.029(13) 0.033(13) 0.010(11) 0.010(11) 0.003(11)
C8 0.016(10) 0.017(10) 0.024(11) 0.003(8) 0.003(8) 0.009(8)
C9 0.014(4) 0.014(4) 0.014(4) -0.0001(14) 0.0010(14) 0.0003(14)
C10 0.020(9) 0.014(9) 0.019(9) 0.002(8) -0.002(7) 0.001(8)
C11 0.021(11) 0.027(12) 0.038(14) -0.017(10) -0.006(10) 0.010(9)
C12 0.012(10) 0.024(11) 0.029(12) -0.009(9) 0.000(9) 0.003(8)
C13 0.023(11) 0.017(10) 0.031(12) -0.010(9) -0.012(9) 0.004(8)
C14 0.029(12) 0.011(10) 0.039(13) -0.004(9) -0.006(10) 0.001(8)
C15 0.023(5) 0.023(5) 0.023(5) -0.0001(14) 0.0018(15) 0.0001(14)
C16 0.029(11) 0.011(9) 0.015(10) -0.001(8) -0.004(8) 0.011(8)
C17 0.033(12) 0.022(11) 0.009(9) -0.003(8) -0.001(8) -0.001(9)
C18 0.017(4) 0.017(4) 0.017(4) 0.0003(14) 0.0012(15) -0.0003(14)
C19 0.025(5) 0.025(5) 0.025(5) -0.0001(14) 0.0016(15) -0.0004(14)
C20 0.021(9) 0.011(9) 0.021(10) 0.007(8) -0.005(8) -0.002(8)
C21 0.018(10) 0.018(10) 0.042(14) 0.009(10) 0.005(10) -0.002(8)
C22 0.018(4) 0.019(4) 0.019(4) -0.0002(14) 0.0014(15) 0.0000(14)
C23 0.035(13) 0.022(12) 0.040(14) -0.002(10) -0.010(11) -0.010(10)
C24 0.023(5) 0.022(5) 0.022(5) 0.0003(14) 0.0018(15) 0.0003(14)
C25 0.032(12) 0.012(10) 0.040(14) -0.008(9) 0.001(10) -0.002(9)
C26 0.020(10) 0.008(9) 0.031(12) 0.004(8) 0.013(9) -0.003(7)
C27 0.018(10) 0.016(10) 0.037(13) 0.003(9) 0.002(9) -0.005(8)
C28 0.030(11) 0.013(9) 0.013(10) 0.003(8) -0.002(8) -0.005(8)
C29 0.019(4) 0.020(4) 0.020(4) 0.0003(14) 0.0021(15) 0.0001(14)
C30 0.012(4) 0.012(4) 0.012(4) -0.0003(14) 0.0011(14) 0.0001(14)
C31 0.020(10) 0.014(10) 0.026(11) 0.000(8) 0.000(9) 0.012(8)
C32 0.018(4) 0.017(4) 0.018(4) 0.0002(14) 0.0013(15) 0.0000(14)
C33 0.029(12) 0.018(11) 0.046(14) 0.002(10) 0.009(11) 0.004(9)
C34 0.035(12) 0.009(9) 0.020(10) -0.005(8) 0.004(9) -0.005(8)
C35 0.025(10) 0.011(9) 0.022(11) 0.000(8) 0.006(9) 0.004(8)
C36 0.035(12) 0.014(10) 0.021(11) 0.004(8) 0.010(9) 0.003(8)
C37 0.018(10) 0.039(13) 0.027(11) 0.009(11) -0.005(8) 0.001(11)
C38 0.025(5) 0.025(5) 0.025(5) -0.0005(14) 0.0020(15) -0.0002(14)
C39 0.021(10) 0.016(10) 0.027(11) -0.007(8) 0.009(9) -0.007(8)
C40 0.028(11) 0.006(9) 0.028(11) -0.007(8) 0.009(9) -0.002(8)
C41 0.027(5) 0.027(5) 0.027(5) -0.0001(14) 0.0018(15) -0.0002(14)
C42 0.029(12) 0.027(12) 0.023(11) -0.006(9) 0.006(9) 0.002(9)
F1 0.024(6) 0.029(7) 0.050(8) -0.033(7) 0.000(6) -0.002(6)
F2 0.033(7) 0.017(6) 0.056(9) 0.002(6) -0.001(7) 0.000(5)
F3 0.017(6) 0.047(8) 0.049(8) -0.011(8) 0.010(6) -0.007(7)
F4 0.035(8) 0.022(7) 0.055(9) -0.002(6) 0.002(7) -0.013(6)
F5 0.036(8) 0.037(8) 0.034(8) 0.013(6) -0.007(6) -0.009(6)
F6 0.033(8) 0.032(8) 0.052(9) -0.004(7) 0.007(7) 0.019(6)
Mn1 0.0160(14) 0.0092(13) 0.0241(15) 0.0003(13) 0.0017(11) -0.0012(12)
Mn2 0.0162(14) 0.0117(14) 0.0308(17) 0.0005(13) 0.0040(12) 0.0000(12)
N1 0.015(4) 0.015(4) 0.016(4) 0.0003(14) 0.0011(14) 0.0000(14)
N2 0.012(3) 0.012(3) 0.013(3) 0.0003(14) 0.0011(14) -0.0001(14)
N3 0.017(8) 0.011(8) 0.026(8) 0.004(7) -0.003(7) -0.004(7)
N4 0.026(10) 0.020(9) 0.024(9) -0.004(7) 0.002(8) -0.001(7)
N5 0.018(4) 0.017(4) 0.018(4) 0.0002(14) 0.0015(14) -0.0001(14)
N6 0.006(7) 0.032(11) 0.047(12) -0.016(9) 0.001(7) -0.007(7)
O1 0.023(8) 0.017(8) 0.054(11) -0.008(8) -0.009(8) -0.009(6)
O2 0.026(8) 0.022(8) 0.030(8) 0.003(7) 0.004(7) 0.006(6)
O3 0.023(8) 0.016(8) 0.061(12) 0.011(8) -0.001(8) 0.000(6)
O4 0.018(8) 0.027(8) 0.041(10) -0.001(7) -0.001(7) -0.009(6)
O5 0.023(8) 0.032(9) 0.042(10) -0.003(8) 0.009(7) 0.012(7)
O6 0.017(7) 0.031(9) 0.045(10) -0.012(8) 0.012(7) 0.002(7)
O7 0.017(7) 0.027(8) 0.046(9) 0.002(8) 0.013(7) 0.005(7)
O8 0.028(4) 0.025(4) 0.029(4) -0.002(3) 0.002(3) -0.001(3)
O9 0.042(9) 0.012(6) 0.037(8) -0.003(7) 0.007(7) 0.005(7)
O10 0.034(9) 0.038(10) 0.053(11) 0.000(8) 0.007(8) 0.024(8)
O11 0.034(8) 0.022(7) 0.031(8) -0.011(7) -0.016(7) 0.019(7)
O12 0.052(11) 0.019(8) 0.034(9) -0.008(7) 0.004(8) -0.024(8)
S1 0.024(3) 0.014(2) 0.038(3) -0.005(2) 0.008(2) -0.001(2)
S2 0.029(3) 0.016(2) 0.033(3) -0.002(2) -0.001(2) 0.007(2)

loop_
_atom_type_symbol
_atom_type_description
_atom_type_scat_dispersion_real
_atom_type_scat_dispersion_imag
_atom_type_scat_source
C C 0.0033 0.0016 'International Tables Vol C Tables 4.2.6.8 and 6.1.1.4'
H H 0.0000 0.0000 'International Tables Vol C Tables 4.2.6.8 and 6.1.1.4'
N N 0.0061 0.0033 'International Tables Vol C Tables 4.2.6.8 and 6.1.1.4'
O O 0.0106 0.0060 'International Tables Vol C Tables 4.2.6.8 and 6.1.1.4'
F F 0.0171 0.0103 'International Tables Vol C Tables 4.2.6.8 and 6.1.1.4'
S S 0.1246 0.1234 'International Tables Vol C Tables 4.2.6.8 and 6.1.1.4'
Mn Mn 0.3368 0.7283 'International Tables Vol C Tables 4.2.6.8 and 6.1.1.4'

loop_
_geom_angle_atom_site_label_1
_geom_angle_atom_site_label_2
_geom_angle_atom_site_label_3
_geom_angle
_geom_angle_site_symmetry_1
_geom_angle_site_symmetry_3
O1 C1 Mn1 178.2(19) . .
O2 C2 Mn1 176.6(17) . .
O3 C3 Mn1 177.0(19) . .
N2 C4 C5 122.1(18) . .
C6 C5 C4 120.7(19) . .
C8 C6 C5 116(2) . .
C8 C6 C7 123(2) . .
C5 C6 C7 121(2) . .
C9 C8 C6 122(2) . .
C8 C9 N2 121.8(18) . .
C8 C9 C10 124.9(19) . .
N2 C9 C10 113.3(17) . .
N1 C10 C11 121.2(19) . .
N1 C10 C9 116.1(17) . .
C11 C10 C9 122.7(18) . .
C12 C11 C10 119(2) . .
C14 C12 C11 119(2) . .
C14 C12 C13 120.8(19) . .
C11 C12 C13 120.1(19) . .
C15 C14 C12 121(2) . .
C14 C15 N1 122(2) . .
C17 C16 N3 126(2) . .
C16 C17 C18 116(2) . .
C19 C18 C17 121(2) . .
C18 C19 C20 117(2) . .
N3 C20 C19 126(2) . .
O4 C21 Mn2 174.1(19) . .
O6 C22 Mn2 176.7(19) . .
O5 C23 Mn2 176(2) . .
N4 C24 C25 125(2) . .
C24 C25 C26 121(2) . .
C25 C26 C28 116.2(19) . .
C25 C26 C27 123.2(19) . .
C28 C26 C27 120.5(19) . .
C26 C28 C29 121(2) . .
N4 C29 C28 121.4(18) . .
N4 C29 C30 113.8(18) . .
C28 C29 C30 124.8(19) . .
C31 C30 N5 121.6(17) . .
C31 C30 C29 124.0(18) . .
N5 C30 C29 114.0(17) . .
C30 C31 C32 120(2) . .
C34 C32 C31 117.7(19) . .
C34 C32 C33 122.6(19) . .
C31 C32 C33 119.6(19) . .
C32 C34 C35 120.4(19) . .
N5 C35 C34 123(2) . .
N6 C36 C37 125(2) . .
C36 C37 C38 118(2) . .
C39 C38 C37 119(2) . .
C38 C39 C40 119.2(19) . .
N6 C40 C39 120(2) . .
F1 C41 F3 108.8(18) . .
F1 C41 F2 103.8(17) . .
F3 C41 F2 106.7(18) . .
F1 C41 S1 112.6(16) . .
F3 C41 S1 112.9(15) . .
F2 C41 S1 111.5(15) . .
F5 C42 F6 107.0(18) . .
F5 C42 F4 107.3(18) . .
F6 C42 F4 105.4(17) . .
F5 C42 S2 112.8(16) . .
F6 C42 S2 112.9(16) . .
F4 C42 S2 111.0(15) . .
C1 Mn1 C2 89.2(9) . .
C1 Mn1 C3 90.8(8) . .
C2 Mn1 C3 89.2(9) . .
C1 Mn1 N1 174.9(9) . .
C2 Mn1 N1 93.5(8) . .
C3 Mn1 N1 93.6(8) . .
C1 Mn1 N2 95.7(8) . .
C2 Mn1 N2 95.3(8) . .
C3 Mn1 N2 172.1(8) . .
N1 Mn1 N2 79.7(6) . .
C1 Mn1 N3 90.8(8) . .
C2 Mn1 N3 179.3(8) . .
C3 Mn1 N3 90.1(8) . .
N1 Mn1 N3 86.5(7) . .
N2 Mn1 N3 85.4(6) . .
C21 Mn2 C23 90.5(10) . .
C21 Mn2 C22 87.7(10) . .
C23 Mn2 C22 88.8(10) . .
C21 Mn2 N5 87.7(9) . .
C23 Mn2 N5 174.0(10) . .
C22 Mn2 N5 96.9(8) . .
C21 Mn2 N4 96.3(9) . .
C23 Mn2 N4 95.6(9) . .
C22 Mn2 N4 174.0(9) . .
N5 Mn2 N4 78.9(7) . .
C21 Mn2 N6 175.0(9) . .
C23 Mn2 N6 94.0(9) . .
C22 Mn2 N6 90.3(8) . .
N5 Mn2 N6 88.0(7) . .
N4 Mn2 N6 85.4(7) . .
C15 N1 C10 117.5(17) . .
C15 N1 Mn1 128.1(14) . .
C10 N1 Mn1 114.3(13) . .
C4 N2 C9 117.2(17) . .
C4 N2 Mn1 127.1(14) . .
C9 N2 Mn1 115.4(12) . .
C20 N3 C16 114.6(18) . .
C20 N3 Mn1 125.2(15) . .
C16 N3 Mn1 120.2(14) . .
C24 N4 C29 115.0(18) . .
C24 N4 Mn2 128.7(15) . .
C29 N4 Mn2 116.1(14) . .
C35 N5 C30 116.1(17) . .
C35 N5 Mn2 126.4(14) . .
C30 N5 Mn2 115.9(12) . .
C36 N6 C40 119.5(19) . .
C36 N6 Mn2 122.5(15) . .
C40 N6 Mn2 117.9(15) . .
O9 S1 O7 114.7(10) . .
O9 S1 O8 114.8(10) . .
O7 S1 O8 115.7(10) . .
O9 S1 C41 104.3(10) . .
O7 S1 C41 103.0(10) . .
O8 S1 C41 101.8(10) . .
O11 S2 O12 114.1(11) . .
O11 S2 O10 115.7(10) . .
O12 S2 O10 115.3(11) . .
O11 S2 C42 104.6(10) . .
O12 S2 C42 100.9(11) . .
O10 S2 C42 103.8(10) . .

loop_
_geom_bond_atom_site_label_1
_geom_bond_atom_site_label_2
_geom_bond_distance
_geom_bond_site_symmetry_2
C1 O1 1.17(3) .
C1 Mn1 1.79(3) .
C2 O2 1.16(2) .
C2 Mn1 1.796(19) .
C3 O3 1.14(3) .
C3 Mn1 1.81(2) .
C4 N2 1.32(3) .
C4 C5 1.39(3) .
C5 C6 1.37(3) .
C6 C8 1.36(3) .
C6 C7 1.49(3) .
C8 C9 1.35(3) .
C9 N2 1.36(2) .
C9 C10 1.46(2) .
C10 N1 1.40(2) .
C10 C11 1.43(3) .
C11 C12 1.39(3) .
C12 C14 1.39(3) .
C12 C13 1.52(3) .
C14 C15 1.37(3) .
C15 N1 1.37(3) .
C16 C17 1.35(3) .
C16 N3 1.37(3) .
C17 C18 1.41(3) .
C18 C19 1.36(3) .
C19 C20 1.38(3) .
C20 N3 1.31(2) .
C21 O4 1.20(3) .
C21 Mn2 1.77(2) .
C22 O6 1.18(3) .
C22 Mn2 1.80(2) .
C23 O5 1.19(3) .
C23 Mn2 1.79(3) .
C24 N4 1.34(3) .
C24 C25 1.36(3) .
C25 C26 1.37(3) .
C26 C28 1.38(3) .
C26 C27 1.48(3) .
C28 C29 1.41(3) .
C29 N4 1.38(3) .
C29 C30 1.45(3) .
C30 C31 1.38(3) .
C30 N5 1.39(2) .
C31 C32 1.40(3) .
C32 C34 1.36(3) .
C32 C33 1.51(3) .
C34 C35 1.39(3) .
C35 N5 1.35(2) .
C36 N6 1.30(3) .
C36 C37 1.37(3) .
C37 C38 1.42(3) .
C38 C39 1.38(3) .
C39 C40 1.41(3) .
C40 N6 1.37(3) .
C41 F1 1.32(2) .
C41 F3 1.33(2) .
C41 F2 1.38(3) .
C41 S1 1.79(2) .
C42 F5 1.30(3) .
C42 F6 1.35(3) .
C42 F4 1.36(3) .
C42 S2 1.80(2) .
Mn1 N1 2.014(16) .
Mn1 N2 2.065(16) .
Mn1 N3 2.089(17) .
Mn2 N5 2.024(17) .
Mn2 N4 2.040(19) .
Mn2 N6 2.114(18) .
O7 S1 1.436(15) .
O8 S1 1.440(16) .
O9 S1 1.435(17) .
O10 S2 1.464(18) .
O11 S2 1.444(15) .
O12 S2 1.450(16) .
